data_1547887
loop_
_publ_author_name
'Florian Moreau'
'Ivan da Silva'
'Nada H. Al Smail'
'Timothy L. Easun'
'Mathew Savage'
'Harry G. W. Godfrey'
'Stewart F. Parker'
'Pascal Manuel'
'Sihai Yang'
'Martin Schroder'

_publ_section_title
;
 Unravelling exceptional acetylene and carbon dioxide adsorption within a
 tetra-amide functionalized metal-organic framework
;
_journal_name_full 'Nature Communications'
_journal_page_first 14085
_journal_paper_doi 10.1038/ncomms14085
_journal_volume 8
_journal_year 2017
_chemical_formula_moiety 'C24 H11 Cu2 N2 O10'
_chemical_formula_sum 'C24 H11 Cu2 N2 O10'
_chemical_formula_weight 768.74
_chemical_name_mineral MFM-188_empty
_space_group_IT_number 128
_symmetry_cell_setting tetragonal
_symmetry_space_group_name_Hall '-P 4 2n'
_symmetry_space_group_name_H-M 'P 4/m n c'
_cell_angle_alpha 90
_cell_angle_beta 90
_cell_angle_gamma 90
_cell_formula_units_Z 8
_cell_length_a 18.7721(4)
_cell_length_b 18.7721(4)
_cell_length_c 34.7704(14)
_cell_measurement_temperature 10
_cell_volume 12252.8(6)
_diffrn_ambient_temperature 10
_diffrn_measurement_device_type 'ISIS - WISH diffractometer'
_diffrn_radiation_type neutron
_diffrn_source 'spallation source'
_exptl_crystal_density_diffrn 0.66617
_pd_meas_scan_method fixed
_pd_proc_ls_prof_R_factor 1.69153421
_pd_proc_ls_prof_wR_expected 0.287498227
_pd_proc_ls_prof_wR_factor 1.86613205
_pd_spec_mount_mode transmission
_refine_ls_goodness_of_fit_all 6.49093411
_refine_ls_R_factor_all 1.13032231
_refine_ls_shift/su_max 0.001
_cod_data_source_file ncomms14085-s3.cif
_cod_data_source_block MFM-188
_cod_original_cell_volume 12252.8(7)
_cod_original_sg_symbol_Hall ' -P 4 2n'
_cod_original_sg_symbol_H-M P4/mnc
_cod_database_code 1547887

loop_
_symmetry_equiv_pos_as_xyz
'x, y, z '
'-x, -y, z '
'-x+1/2, y+1/2, -z+1/2 '
'-x+1/2, y+1/2, z+1/2 '
'-y, x, -z '
'-y, x, z '
'-y+1/2, -x+1/2, -z+1/2 '
'-y+1/2, -x+1/2, z+1/2 '
'y, -x, -z '
'y, -x, z '
'y+1/2, x+1/2, -z+1/2 '
'y+1/2, x+1/2, z+1/2 '
'x, y, -z '
'-x, -y, -z '
'x+1/2, -y+1/2, -z+1/2 '
'x+1/2, -y+1/2, z+1/2 '

loop_
_atom_site_label
_atom_site_type_symbol
_atom_site_symmetry_multiplicity
_atom_site_fract_x
_atom_site_fract_y
_atom_site_fract_z
_atom_site_occupancy
_atom_site_B_iso_or_equiv
Cu1 Cu 16 0.7396(7) 0.2959(6) 0.2230(4) 1 1.45(16)
C16 C 8 0.0087(7) 0.4620(4) 0 1 3.6(4)
C21 C 16 0.0215(5) 0.4269(3) 0.03493(12) 1 3.6(4)
C22 C 16 0.0471(5) 0.3567(3) 0.03493(12) 1 3.6(4)
C18 C 8 0.0599(7) 0.3217(4) 0 1 3.6(4)
H21 H 16 0.0130(6) 0.4502(3) 0.05809(12) 1 5.4(6)
H18 H 8 0.0769(11) 0.2751(5) 0 1 5.4(6)
C3 C 16 0.0590(6) 0.3170(7) 0.07186(18) 1 1.45(16)
O5 O 16 0.116(4) 0.280(7) 0.0783(9) 1 1.45(16)
N2 N 16 0.012(3) 0.334(5) 0.0986(7) 1 1.45(16)
H2 H 16 -0.019(6) 0.365(9) 0.0923(13) 1 2.2(2)
C14 C 16 0.0123(4) 0.3070(3) 0.13817(14) 1 1.45(16)
C15 C 16 -0.0517(4) 0.3014(6) 0.15857(16) 1 1.45(16)
C10 C 16 -0.0511(5) 0.2810(7) 0.1973(2) 1 1.45(16)
C11 C 16 0.0137(5) 0.2662(5) 0.2157(2) 1 1.45(16)
C8 C 16 0.0778(5) 0.2719(5) 0.1953(2) 1 1.45(16)
C12 C 16 0.0771(4) 0.2923(5) 0.15652(16) 1 1.45(16)
H15 H 16 -0.0947(4) 0.3112(7) 0.14638(19) 1 2.2(2)
H11 H 16 0.0141(6) 0.2527(6) 0.2414(2) 1 2.2(2)
H12 H 16 0.1197(4) 0.2960(7) 0.14298(19) 1 2.2(2)
C5 C 16 -0.1185(7) 0.2750(11) 0.2188(3) 1 1.45(16)
O1 O 16 -0.1764(9) 0.2999(15) 0.2030(5) 1 1.45(16)
O4 O 16 -0.1175(11) 0.2451(14) 0.2526(4) 1 1.45(16)
C7 C 16 0.1459(7) 0.2563(7) 0.2146(3) 1 1.45(16)
O2 O 16 0.2049(9) 0.2732(12) 0.1970(5) 1 1.45(16)
O3 O 16 0.1443(11) 0.2264(10) 0.2484(4) 1 1.45(16)
